data_2209981
loop_
_publ_author_name
'Wu Li'
'Tao Zeng'
'Yang Li'

_publ_section_title
;
 4-(Cyclohexyliminomethyl)phenol
;
_journal_coeditor_code RZ2054
_journal_issue 8
_journal_name_full 'Acta Crystallographica Section E'
_journal_page_first o3432
_journal_page_last o3433
_journal_paper_doi 10.1107/S1600536806027279
_journal_volume 62
_journal_year 2006
_chemical_formula_iupac 'C13 H17 N O'
_chemical_formula_moiety 'C13 H17 N O'
_chemical_formula_sum 'C13 H17 N O'
_chemical_formula_weight 203.28
_chemical_name_systematic
;
4-(cyclohexyliminomethyl)cyclohexanol
;
_space_group_IT_number 14
_symmetry_cell_setting monoclinic
_symmetry_space_group_name_Hall '-P 2yn'
_symmetry_space_group_name_H-M 'P 1 21/n 1'
_atom_sites_solution_hydrogens geom
_atom_sites_solution_primary direct
_atom_sites_solution_secondary difmap
_cell_angle_alpha 90.00
_cell_angle_beta 97.102(5)
_cell_angle_gamma 90.00
_cell_formula_units_Z 4
_cell_length_a 5.6582(16)
_cell_length_b 17.453(5)
_cell_length_c 11.833(3)
_cell_measurement_reflns_used 1679
_cell_measurement_temperature 294(2)
_cell_measurement_theta_max 25.39
_cell_measurement_theta_min 2.33
_cell_volume 1159.6(6)
_computing_cell_refinement 'SAINT (Bruker, 1997)'
_computing_data_collection 'SMART (Bruker, 1997)'
_computing_data_reduction SAINT
_computing_molecular_graphics 'SHELXTL (Bruker, 1997)'
_computing_publication_material SHELXTL
_computing_structure_refinement 'SHELXL97 (Sheldrick, 1997)'
_computing_structure_solution 'SHELXS97 (Sheldrick, 1997)'
_diffrn_ambient_temperature 294(2)
_diffrn_measured_fraction_theta_full 1.000
_diffrn_measured_fraction_theta_max 1.000
_diffrn_measurement_device_type 'Bruker SMART CCD area-detector'
_diffrn_measurement_method '\f and w\'
_diffrn_radiation_monochromator graphite
_diffrn_radiation_source 'fine-focus sealed tube'
_diffrn_radiation_type MoK\a
_diffrn_radiation_wavelength 0.71073
_diffrn_reflns_av_R_equivalents 0.0344
_diffrn_reflns_av_sigmaI/netI 0.0373
_diffrn_reflns_limit_h_max 6
_diffrn_reflns_limit_h_min -6
_diffrn_reflns_limit_k_max 20
_diffrn_reflns_limit_k_min -18
_diffrn_reflns_limit_l_max 12
_diffrn_reflns_limit_l_min -14
_diffrn_reflns_number 5807
_diffrn_reflns_theta_full 25.01
_diffrn_reflns_theta_max 25.01
_diffrn_reflns_theta_min 2.09
_diffrn_standards_decay_% 0
_diffrn_standards_number 0
_exptl_absorpt_coefficient_mu 0.073
_exptl_absorpt_correction_T_max 0.9841
_exptl_absorpt_correction_T_min 0.9812
_exptl_absorpt_correction_type multi-scan
_exptl_absorpt_process_details '(SADABS; Sheldrick, 1996)'
_exptl_crystal_colour colourless
_exptl_crystal_density_diffrn 1.164
_exptl_crystal_density_method 'not measured'
_exptl_crystal_description block
_exptl_crystal_F_000 440
_exptl_crystal_size_max 0.26
_exptl_crystal_size_mid 0.24
_exptl_crystal_size_min 0.22
_refine_diff_density_max 0.125
_refine_diff_density_min -0.187
_refine_ls_extinction_method none
_refine_ls_goodness_of_fit_ref 1.040
_refine_ls_hydrogen_treatment mixed
_refine_ls_matrix_type full
_refine_ls_number_parameters 139
_refine_ls_number_reflns 2043
_refine_ls_number_restraints 0
_refine_ls_restrained_S_all 1.040
_refine_ls_R_factor_all 0.0748
_refine_ls_R_factor_gt 0.0412
_refine_ls_shift/su_max 0.000
_refine_ls_shift/su_mean 0.000
_refine_ls_structure_factor_coef Fsqd
_refine_ls_weighting_details 'calc w=1/[\s^2^(Fo^2^)+(0.0543P)^2^+0.1411P] where P=(Fo^2^+2Fc^2^)/3'
_refine_ls_weighting_scheme calc
_refine_ls_wR_factor_gt 0.0957
_refine_ls_wR_factor_ref 0.1158
_reflns_number_gt 1346
_reflns_number_total 2043
_reflns_threshold_expression I>2\s(I)
_cod_data_source_file rz2054.cif
_cod_data_source_block I
_cod_original_cell_volume 1159.5(6)
_cod_original_sg_symbol_H-M 'P 21/n'
_cod_database_code 2209981
_cod_database_fobs_code 2209981

loop_
_symmetry_equiv_pos_as_xyz
'x, y, z'
'-x+1/2, y+1/2, -z+1/2'
'-x, -y, -z'
'x-1/2, -y-1/2, z-1/2'

loop_
_atom_site_type_symbol
_atom_site_label
_atom_site_fract_x
_atom_site_fract_y
_atom_site_fract_z
_atom_site_U_iso_or_equiv
_atom_site_adp_type
_atom_site_calc_flag
_atom_site_refinement_flags
_atom_site_occupancy
O O1 0.2283(2) 0.14217(7) 0.71469(12) 0.0557(4) Uani d . 1
H H1 0.367(4) 0.1299(13) 0.7626(19) 0.084 Uiso d . 1
N N1 0.1309(3) 0.41445(8) 0.34210(12) 0.0448(4) Uani d . 1
C C1 0.2754(3) 0.32175(9) 0.48816(14) 0.0392(4) Uani d . 1
C C2 0.0730(3) 0.27582(10) 0.48351(15) 0.0441(5) Uani d . 1
H H2 -0.0565 0.2859 0.4291 0.053 Uiso calc R 1
C C3 0.0618(3) 0.21588(10) 0.55805(16) 0.0448(5) Uani d . 1
H H3 -0.0748 0.1858 0.5536 0.054 Uiso calc R 1
C C4 0.2543(3) 0.19975(9) 0.64051(15) 0.0393(4) Uani d . 1
C C5 0.4583(3) 0.24327(10) 0.64434(15) 0.0432(5) Uani d . 1
H H5 0.5894 0.2322 0.6973 0.052 Uiso calc R 1
C C6 0.4670(3) 0.30366(10) 0.56886(15) 0.0440(5) Uani d . 1
H H6 0.6051 0.3329 0.5723 0.053 Uiso calc R 1
C C7 0.2899(3) 0.39083(10) 0.41958(15) 0.0442(5) Uani d . 1
H H7 0.4277 0.4201 0.4339 0.053 Uiso calc R 1
C C8 0.1686(3) 0.48971(10) 0.29011(15) 0.0472(5) Uani d . 1
H H8 0.3059 0.5147 0.3338 0.057 Uiso calc R 1
C C9 0.2186(4) 0.48027(10) 0.16845(16) 0.0530(5) Uani d . 1
H H9A 0.0910 0.4510 0.1264 0.064 Uiso calc R 1
H H9B 0.3656 0.4518 0.1673 0.064 Uiso calc R 1
C C10 0.2398(4) 0.55760(11) 0.11075(18) 0.0613(6) Uani d . 1
H H10A 0.3780 0.5846 0.1478 0.074 Uiso calc R 1
H H10B 0.2628 0.5496 0.0317 0.074 Uiso calc R 1
C C11 0.0193(4) 0.60601(11) 0.11637(17) 0.0570(6) Uani d . 1
H H11A 0.0422 0.6559 0.0833 0.068 Uiso calc R 1
H H11B -0.1158 0.5818 0.0719 0.068 Uiso calc R 1
C C12 -0.0333(4) 0.61605(11) 0.23675(18) 0.0605(6) Uani d . 1
H H12A -0.1822 0.6436 0.2366 0.073 Uiso calc R 1
H H12B 0.0918 0.6464 0.2786 0.073 Uiso calc R 1
C C13 -0.0511(4) 0.53907(10) 0.29657(16) 0.0577(6) Uani d . 1
H H13A -0.0705 0.5479 0.3758 0.069 Uiso calc R 1
H H13B -0.1909 0.5119 0.2616 0.069 Uiso calc R 1

loop_
_atom_site_aniso_label
_atom_site_aniso_U_11
_atom_site_aniso_U_22
_atom_site_aniso_U_33
_atom_site_aniso_U_12
_atom_site_aniso_U_13
_atom_site_aniso_U_23
O1 0.0512(8) 0.0505(8) 0.0632(9) -0.0045(6) -0.0024(7) 0.0159(7)
N1 0.0542(10) 0.0385(8) 0.0400(9) 0.0016(7) -0.0009(8) -0.0018(6)
C1 0.0417(10) 0.0365(10) 0.0383(10) 0.0025(8) 0.0008(8) -0.0028(8)
C2 0.0418(11) 0.0442(11) 0.0441(10) 0.0037(8) -0.0036(8) -0.0009(8)
C3 0.0355(10) 0.0431(11) 0.0547(12) -0.0034(8) 0.0009(9) -0.0022(9)
C4 0.0416(10) 0.0320(9) 0.0442(11) 0.0022(8) 0.0048(8) -0.0011(8)
C5 0.0377(10) 0.0456(11) 0.0438(10) 0.0015(8) -0.0046(8) 0.0007(8)
C6 0.0373(10) 0.0438(11) 0.0494(11) -0.0047(8) -0.0005(8) 0.0013(8)
C7 0.0444(11) 0.0427(11) 0.0438(11) -0.0023(8) -0.0013(9) -0.0011(8)
C8 0.0572(12) 0.0376(10) 0.0436(11) -0.0022(9) -0.0064(9) 0.0016(8)
C9 0.0541(12) 0.0505(12) 0.0548(12) 0.0107(9) 0.0087(10) 0.0024(9)
C10 0.0647(14) 0.0588(13) 0.0617(14) 0.0056(11) 0.0128(11) 0.0126(10)
C11 0.0698(14) 0.0458(11) 0.0539(12) 0.0049(10) 0.0018(10) 0.0091(9)
C12 0.0763(15) 0.0399(11) 0.0632(13) 0.0100(10) 0.0010(11) -0.0044(9)
C13 0.0810(15) 0.0451(11) 0.0493(12) 0.0117(11) 0.0177(11) -0.0027(9)

loop_
_atom_type_symbol
_atom_type_description
_atom_type_scat_dispersion_real
_atom_type_scat_dispersion_imag
_atom_type_scat_source
C C 0.0033 0.0016 'International Tables Vol C Tables 4.2.6.8 and 6.1.1.4'
H H 0.0000 0.0000 'International Tables Vol C Tables 4.2.6.8 and 6.1.1.4'
N N 0.0061 0.0033 'International Tables Vol C Tables 4.2.6.8 and 6.1.1.4'
O O 0.0106 0.0060 'International Tables Vol C Tables 4.2.6.8 and 6.1.1.4'

loop_
_geom_angle_atom_site_label_1
_geom_angle_atom_site_label_2
_geom_angle_atom_site_label_3
_geom_angle
_geom_angle_publ_flag
C4 O1 H1 114.3(14) ?
C7 N1 C8 117.58(15) yes
C6 C1 C2 117.65(16) ?
C6 C1 C7 118.44(16) yes
C2 C1 C7 123.72(16) ?
C3 C2 C1 121.00(16) ?
C3 C2 H2 119.5 ?
C1 C2 H2 119.5 ?
C2 C3 C4 120.49(16) ?
C2 C3 H3 119.8 ?
C4 C3 H3 119.8 ?
O1 C4 C5 123.05(15) yes
O1 C4 C3 117.66(15) ?
C5 C4 C3 119.28(15) ?
C4 C5 C6 119.62(16) ?
C4 C5 H5 120.2 ?
C6 C5 H5 120.2 ?
C5 C6 C1 121.91(16) ?
C5 C6 H6 119.0 ?
C1 C6 H6 119.0 ?
N1 C7 C1 125.77(17) ?
N1 C7 H7 117.1 ?
C1 C7 H7 117.1 ?
N1 C8 C9 110.71(14) ?
N1 C8 C13 108.76(16) ?
C9 C8 C13 111.11(15) ?
N1 C8 H8 108.7 ?
C9 C8 H8 108.7 ?
C13 C8 H8 108.7 ?
C8 C9 C10 111.39(16) ?
C8 C9 H9A 109.3 ?
C10 C9 H9A 109.3 ?
C8 C9 H9B 109.3 ?
C10 C9 H9B 109.3 ?
H9A C9 H9B 108.0 ?
C11 C10 C9 111.30(17) ?
C11 C10 H10A 109.4 ?
C9 C10 H10A 109.4 ?
C11 C10 H10B 109.4 ?
C9 C10 H10B 109.4 ?
H10A C10 H10B 108.0 ?
C12 C11 C10 111.57(16) ?
C12 C11 H11A 109.3 ?
C10 C11 H11A 109.3 ?
C12 C11 H11B 109.3 ?
C10 C11 H11B 109.3 ?
H11A C11 H11B 108.0 ?
C11 C12 C13 111.66(16) ?
C11 C12 H12A 109.3 ?
C13 C12 H12A 109.3 ?
C11 C12 H12B 109.3 ?
C13 C12 H12B 109.3 ?
H12A C12 H12B 107.9 ?
C8 C13 C12 111.92(18) ?
C8 C13 H13A 109.2 ?
C12 C13 H13A 109.2 ?
C8 C13 H13B 109.2 ?
C12 C13 H13B 109.2 ?
H13A C13 H13B 107.9 ?

loop_
_geom_bond_atom_site_label_1
_geom_bond_atom_site_label_2
_geom_bond_distance
_geom_bond_publ_flag
O1 C4 1.354(2) yes
O1 H1 0.94(2) ?
N1 C7 1.271(2) yes
N1 C8 1.477(2) yes
C1 C6 1.390(2) ?
C1 C2 1.393(2) ?
C1 C7 1.461(2) ?
C2 C3 1.375(2) ?
C2 H2 0.9300 ?
C3 C4 1.398(2) ?
C3 H3 0.9300 ?
C4 C5 1.378(2) ?
C5 C6 1.386(2) ?
C5 H5 0.9300 ?
C6 H6 0.9300 ?
C7 H7 0.9300 ?
C8 C9 1.510(3) ?
C8 C13 1.522(3) ?
C8 H8 0.9800 ?
C9 C10 1.524(3) ?
C9 H9A 0.9700 ?
C9 H9B 0.9700 ?
C10 C11 1.515(3) ?
C10 H10A 0.9700 ?
C10 H10B 0.9700 ?
C11 C12 1.501(3) ?
C11 H11A 0.9700 ?
C11 H11B 0.9700 ?
C12 C13 1.528(3) ?
C12 H12A 0.9700 ?
C12 H12B 0.9700 ?
C13 H13A 0.9700 ?
C13 H13B 0.9700 ?

loop_
_geom_hbond_atom_site_label_D
_geom_hbond_atom_site_label_H
_geom_hbond_atom_site_label_A
_geom_hbond_site_symmetry_A
_geom_hbond_distance_DH
_geom_hbond_distance_HA
_geom_hbond_distance_DA
_geom_hbond_angle_DHA
_geom_hbond_publ_flag
O1 H1 N1 4_666 0.94(2) 1.83(2) 2.755(2) 168(2) yes

loop_
_geom_torsion_atom_site_label_1
_geom_torsion_atom_site_label_2
_geom_torsion_atom_site_label_3
_geom_torsion_atom_site_label_4
_geom_torsion
_geom_torsion_publ_flag
C6 C1 C2 C3 1.5(3) ?
C7 C1 C2 C3 -173.49(17) ?
C1 C2 C3 C4 0.0(3) ?
C2 C3 C4 O1 177.08(16) ?
C2 C3 C4 C5 -1.8(3) ?
O1 C4 C5 C6 -176.88(16) yes
C3 C4 C5 C6 1.9(3) ?
C4 C5 C6 C1 -0.4(3) ?
C2 C1 C6 C5 -1.4(3) ?
C7 C1 C6 C5 173.91(17) ?
C8 N1 C7 C1 174.06(16) ?
C6 C1 C7 N1 179.32(17) ?
C2 C1 C7 N1 -5.7(3) yes
C7 N1 C8 C9 110.41(18) ?
C7 N1 C8 C13 -127.25(17) yes
N1 C8 C9 C10 175.82(16) ?
C13 C8 C9 C10 54.9(2) ?
C8 C9 C10 C11 -55.8(2) ?
C9 C10 C11 C12 55.5(2) ?
C10 C11 C12 C13 -54.3(2) ?
N1 C8 C13 C12 -175.92(15) yes
C9 C8 C13 C12 -53.8(2) ?
C11 C12 C13 C8 53.7(2) ?

loop_
_cod_related_entry_id
_cod_related_entry_database
_cod_related_entry_code
1 ChemSpider 30655021
